data_2100823
loop_
_publ_author_name
'Uekusa, H.'
'Ohba, S.'
'Tokii, T.'
'Muto, Y.'
'Kato, M.'
'Husebye, S.'
'Steward, O. W.'
'Chang, S.-C.'
'Rose, J. P.'
'Pletcher, J. F.'
'Suzuki, I.'

_publ_section_title
;
 Magneto-structural corrections of dimeric copper(II) trichloroacetates
;
_journal_issue 5
_journal_name_full 'Acta Crystallographica Section B'
_journal_page_first 650
_journal_page_last 667
_journal_paper_doi 10.1107/S0108768192002908
_journal_volume 48
_journal_year 1992
_chemical_formula_moiety 'C16 H10 Cu2 Cl12 N4 O10,2C7 H8'
_chemical_formula_sum 'C30 H26 Cl12 Cu2 N4 O10'
_chemical_formula_weight 1155.08
_space_group_crystal_system tetragonal
_space_group_IT_number 138
_space_group_name_Hall '-P 4ac 2ac'
_space_group_name_H-M_alt 'P 42/n c m :2'
_cell_angle_alpha 90.0
_cell_angle_beta 90.0
_cell_angle_gamma 90.0
_cell_formula_units_Z 4
_cell_length_a 15.731(2)
_cell_length_b 15.731(2)
_cell_length_c 19.115(3)
_cell_volume 4730.3(11)
_diffrn_radiation_type Mo
_diffrn_radiation_wavelength 0.71073
_exptl_absorpt_coefficient_mu 1.642
_exptl_crystal_density_diffrn 1.62
_exptl_crystal_F_000 2304
_cod_data_source_file as0591.cif
_cod_data_source_block as0591k
_cod_depositor_comments
;
 Correcting the value of the _geom_angle_atom_site_label_2 data item by
 changing it from 'cu' to 'Cu'.

 Antanas Vaitkus,
 2018-06-17

 Updating space group information and adding the symmetry operation list.

 Antanas Vaitkus,
 2018-06-16

 Marking atom disorder sites after consulting the original publication.
 Marking atoms 'N(9)', 'O(10)', 'C(8)', 'C(14)' as being disordered around
 a special position with the occupancy of 0.5. Marking the disorder of
 trichloromethyl groups.

 Antanas Vaitkus,
 2018-06-16

 Correcting the coordinates of the 'C(16)' and 'C(17)' atoms after consulting
 the original publication. The x coordinate of the 'C(16)' atom was changed
 from '0.330(10)' to '0.0330(10)'. The x coordinate of the 'C(17)' atom was
 changed from '0.890(10)' to '0.0890(10)'.

 Antanas Vaitkus,
 2018-06-16

 Changed the value of _atom_site_fract_y from 'x' to the value of 
 _atom_site_fract_y for atom with label 'Cu'. For all the 
 changes the original paper with doi 10.1107/S0108768192002908 was consulted.

 Antanas Vaitkus
 2013-04-09
;
_cod_original_cell_volume 4730.0(10)
_cod_original_sg_symbol_H-M 'P 42/ncm'
_cod_original_formula_sum 'C30 H26 Cu2 Cl12 N4 O10'
_cod_database_code 2100823

loop_
_space_group_symop_id
_space_group_symop_operation_xyz
1 x,y,z
2 -y+1/2,x,z+1/2
3 -x+1/2,-y+1/2,z
4 y,-x+1/2,z+1/2
5 x+1/2,-y,-z+1/2
6 y+1/2,x+1/2,-z
7 -x,y+1/2,-z+1/2
8 -y,-x,-z
9 -x,-y,-z
10 y+1/2,-x,-z+1/2
11 x+1/2,y+1/2,-z
12 -y,x+1/2,-z+1/2
13 -x+1/2,y,z+1/2
14 -y+1/2,-x+1/2,z
15 x,-y+1/2,z+1/2
16 y,x,z

loop_
_atom_site_label
_atom_site_fract_x
_atom_site_fract_y
_atom_site_fract_z
_atom_site_U_iso_or_equiv
_atom_site_occupancy
_atom_site_disorder_assembly
_atom_site_disorder_group
Cu .05772(2) .05772(2) .02471(8) .0478(3) 1 . .
O(1) .0877(5) -.0331(4) .0892(3) .074(3) 1 . .
O(2) -.0058(5) -.1296(4) .0480(3) .073(3) 1 . .
C(1) .0504(6) -.1029(7) .0877(5) .064(4) 1 . .
C(3) .0778(8) -.1698(8) .1450(7) .102(6) 1 . .
N(9) .1516(2) .1516(2) .0420(10) .040(6) 0.5 S -1
O(10) .3561(2) .3561(2) .0710(10) .120(10) 0.5 S -1
C(8) .1830(2) .1830(2) -.0270(10) .049(8) 0.5 S -1
C(14) .2904(2) .2904(2) -.0740(10) .070(10) 0.5 S -1
N(3) .19672(7) .19672(7) .1585(5) .050(3) 1 . .
C(4) .19746(8) .19746(8) .0879(6) .045(4) 1 . .
C(13) .13960(10) .1396(1) .1979(9) .096(6) 1 . .
O(12) 0.25 0.25 .2600(10) .116(6) 1 . .
N(7) 0.25 0.25 -.0177(9) .060(5) 1 . .
C(2) 0.25 0.25 .1940(10) .075(7) 1 . .
C(5) 0.25 0.25 .0557(9) .039(5) 1 . .
Cl(1) -.0158(4) -.2107(3) .1856(2) .089(2) 0.6 A 1
Cl(2) .1462(4) -.1307(4) .2072(3) .108(3) 0.6 A 1
Cl(3) .1350(5) -.2553(5) .0921(4) .171(4) 0.6 A 1
Cl(11) -.006(2) -.163(2) .2090(10) .164(9) 0.2 A 2
Cl(12) .0100(10) -.243(1) .1599(8) .069(4) 0.2 A 2
Cl(21) .1830(10) -.148(1) .1805(8) .087(6) 0.2 A 2
Cl(22) .0980(10) -.098(1) .2310(9) .096(6) 0.2 A 3
Cl(31) .0900(10) -.258(1) .1220(10) .121(7) 0.2 A 3
Cl(32) .1500(10) -.221(1) .1267(9) .104(6) 0.2 A 3
C(15) .0270(10) .352(1) .0369(9) .203(9) 1 . .
C(16) 0.0330(10) .351(1) .1137(9) .189(8) 1 . .
C(17) 0.0890(10) .411 .1350(10) .150(10) 1 . .
C(18) .08957(7) .41043 .0040(10) .160(10) 1 . .
C(19) .08180(10) .4182 -.059(2) .32(2) 1 . .

loop_
_geom_angle_atom_site_label_1
_geom_angle_atom_site_label_2
_geom_angle_atom_site_label_3
_geom_angle
O(1) Cu N(9) 104.1(4)
O(1) Cu O(10) 92.9(5)
O(1) Cu Cu 83.8(2)
O(1) Cu O(2) 90.2(3)
O(1) Cu O(2) 165.8(3)
O(1) Cu O(1) 87.4(3)
N(9) Cu Cu 169.0(5)
N(9) Cu O(2) 90.0(4)
O(10) Cu Cu 175.4(6)
O(10) Cu O(2) 101.2(5)
Cu Cu O(2) 82.1(2)
O(2) Cu O(2) 88.8(3)
Cu O(1) C(1) 121.3(6)
C(1) O(2) Cu 122.3(7)
O(1) C(1) O(2) 130.5(9)
O(1) C(1) C(3) 116.3(9)
O(2) C(1) C(3) 113.2(9)

loop_
_geom_bond_atom_site_label_1
_geom_bond_atom_site_label_2
_geom_bond_distance
Cu O(1) 1.945(7)
Cu O(2) 1.968(7)
Cu N(9) 2.116(4)
Cu O(10) 2.110(10)
O(1) C(1) 1.250(10)
O(2) C(1) 1.240(10)
C(1) C(3) 1.58(2)
